data_4340669
loop_
_publ_author_name
'Comanescu, Cezar C.'
'Iluc, Vlad M.'

_publ_section_title
;
 Flexible Coordination of Diphosphine Ligands Leading to cis and trans
 Pd(0), Pd(II), and Rh(I) Complexes.
;
_journal_issue 16
_journal_name_full 'Inorganic chemistry'
_journal_page_first 8517
_journal_page_last 8528
_journal_paper_doi 10.1021/ic5010566
_journal_volume 53
_journal_year 2014
_chemical_formula_sum 'C39 H52 Br N O2 P2 Pd'
_chemical_formula_weight 815.07
_chemical_name_systematic
; 
 ? 
;
_space_group_IT_number 2
_symmetry_cell_setting triclinic
_symmetry_space_group_name_Hall '-P 1'
_symmetry_space_group_name_H-M 'P -1'
_atom_sites_solution_hydrogens geom
_atom_sites_solution_primary direct
_atom_sites_solution_secondary difmap
_audit_creation_method SHELXL-97
_cell_angle_alpha 80.5340(10)
_cell_angle_beta 83.7490(10)
_cell_angle_gamma 68.3020(10)
_cell_formula_units_Z 2
_cell_length_a 10.9023(4)
_cell_length_b 11.6680(4)
_cell_length_c 16.3181(6)
_cell_measurement_reflns_used 9623
_cell_measurement_temperature 120(2)
_cell_measurement_theta_max 25.802
_cell_measurement_theta_min 2.215
_cell_volume 1899.83(12)
_computing_structure_refinement 'SHELXL-97 (Sheldrick, 1997)'
_computing_structure_solution 'SHELXS-97 (Sheldrick, 1990)'
_diffrn_ambient_temperature 120(2)
_diffrn_detector_area_resol_mean 8.33
_diffrn_measured_fraction_theta_full 1.000
_diffrn_measured_fraction_theta_max 1.000
_diffrn_measurement_device_type 'Bruker APEX II'
_diffrn_measurement_method 'combination of \w- and \f-scans'
_diffrn_radiation_monochromator graphite
_diffrn_radiation_source 'fine-focus sealed tube'
_diffrn_radiation_type MoK\a
_diffrn_radiation_wavelength 0.71073
_diffrn_reflns_av_R_equivalents 0.0243
_diffrn_reflns_av_sigmaI/netI 0.0252
_diffrn_reflns_limit_h_max 12
_diffrn_reflns_limit_h_min -12
_diffrn_reflns_limit_k_max 13
_diffrn_reflns_limit_k_min -13
_diffrn_reflns_limit_l_max 19
_diffrn_reflns_limit_l_min -19
_diffrn_reflns_number 20759
_diffrn_reflns_theta_full 25.00
_diffrn_reflns_theta_max 25.00
_diffrn_reflns_theta_min 1.90
_diffrn_standards_decay_% 0
_diffrn_standards_interval_count 0
_diffrn_standards_interval_time 0
_diffrn_standards_number 0
_exptl_absorpt_coefficient_mu 1.658
_exptl_absorpt_correction_T_max 0.8323
_exptl_absorpt_correction_T_min 0.7681
_exptl_absorpt_correction_type multi-scan
_exptl_absorpt_process_details 'Bruker AXS area detector scaling and absorption correction'
_exptl_crystal_density_diffrn 1.425
_exptl_crystal_density_method 'not measured'
_exptl_crystal_description plate
_exptl_crystal_F_000 840
_exptl_crystal_size_max 0.17
_exptl_crystal_size_mid 0.13
_exptl_crystal_size_min 0.12
_refine_diff_density_max 0.793
_refine_diff_density_min -0.761
_refine_diff_density_rms 0.065
_refine_ls_extinction_method none
_refine_ls_goodness_of_fit_ref 1.062
_refine_ls_hydrogen_treatment constr
_refine_ls_matrix_type full
_refine_ls_number_parameters 388
_refine_ls_number_reflns 6678
_refine_ls_number_restraints 0
_refine_ls_restrained_S_all 1.062
_refine_ls_R_factor_all 0.0312
_refine_ls_R_factor_gt 0.0261
_refine_ls_shift/su_max 0.001
_refine_ls_shift/su_mean 0.000
_refine_ls_structure_factor_coef Fsqd
_refine_ls_weighting_details 'calc w=1/[\s^2^(Fo^2^)+(0.0332P)^2^+1.0234P] where P=(Fo^2^+2Fc^2^)/3'
_refine_ls_weighting_scheme calc
_refine_ls_wR_factor_gt 0.0630
_refine_ls_wR_factor_ref 0.0651
_reflns_number_gt 5973
_reflns_number_total 6678
_reflns_threshold_expression >2sigma(I)
_cod_data_source_file ic5010566_si_002.cif
_cod_data_source_block cc121g
_cod_depositor_comments 'Adding full bibliography for 4340659--4340669.cif.'
_cod_original_sg_symbol_H-M P-1
_cod_database_code 4340669

loop_
_symmetry_equiv_pos_as_xyz
'x, y, z'
'-x, -y, -z'

loop_
_atom_site_label
_atom_site_type_symbol
_atom_site_fract_x
_atom_site_fract_y
_atom_site_fract_z
_atom_site_U_iso_or_equiv
_atom_site_adp_type
_atom_site_occupancy
_atom_site_symmetry_multiplicity
_atom_site_calc_flag
_atom_site_refinement_flags
Pd Pd 0.114413(16) 0.308785(15) 0.230195(11) 0.01575(6) Uani 1 1 d .
C1 C 0.2792(2) 0.1679(2) 0.39750(15) 0.0220(5) Uani 1 1 d .
H1A H 0.1886 0.2306 0.3928 0.026 Uiso 1 1 calc R
H1B H 0.2900 0.1294 0.4563 0.026 Uiso 1 1 calc R
P1 P 0.18518(6) 0.44244(5) 0.28786(4) 0.01607(13) Uani 1 1 d .
Br Br -0.08269(2) 0.33208(2) 0.331386(16) 0.02556(7) Uani 1 1 d .
C2 C 0.2995(2) 0.0666(2) 0.34117(15) 0.0227(5) Uani 1 1 d .
H2A H 0.2998 0.1044 0.2822 0.027 Uiso 1 1 calc R
H2B H 0.3873 0.0006 0.3506 0.027 Uiso 1 1 calc R
C51 C 0.2560(2) 0.3083(2) 0.13915(14) 0.0188(5) Uani 1 1 d .
O51 O 0.6541(2) 0.2993(3) -0.04149(14) 0.0580(7) Uani 1 1 d .
C46 C 0.3382(3) -0.0469(3) 0.15862(19) 0.0355(7) Uani 1 1 d .
H46A H 0.3879 -0.1083 0.1214 0.053 Uiso 1 1 calc R
H46B H 0.3345 -0.0894 0.2154 0.053 Uiso 1 1 calc R
H46C H 0.3823 0.0128 0.1578 0.053 Uiso 1 1 calc R
C45 C 0.2022(4) 0.0854(3) 0.03949(18) 0.0461(8) Uani 1 1 d .
H45A H 0.2516 0.0225 0.0032 0.069 Uiso 1 1 calc R
H45B H 0.2458 0.1459 0.0367 0.069 Uiso 1 1 calc R
H45C H 0.1119 0.1282 0.0211 0.069 Uiso 1 1 calc R
C44 C -0.1040(3) 0.0704(3) 0.1224(2) 0.0504(9) Uani 1 1 d .
H44A H -0.0561 0.0657 0.0679 0.076 Uiso 1 1 calc R
H44B H -0.1985 0.0934 0.1152 0.076 Uiso 1 1 calc R
H44C H -0.0709 -0.0109 0.1568 0.076 Uiso 1 1 calc R
C43 C -0.1284(3) 0.2961(3) 0.1107(2) 0.0477(8) Uani 1 1 d .
H43A H -0.0718 0.2920 0.0595 0.071 Uiso 1 1 calc R
H43B H -0.1228 0.3597 0.1411 0.071 Uiso 1 1 calc R
H43C H -0.2201 0.3176 0.0967 0.071 Uiso 1 1 calc R
C42 C -0.0824(3) 0.1692(2) 0.16538(19) 0.0333(6) Uani 1 1 d .
H42 H -0.1427 0.1786 0.2166 0.040 Uiso 1 1 calc R
C41 C 0.1978(3) 0.0220(2) 0.12943(16) 0.0290(6) Uani 1 1 d .
H41 H 0.1589 -0.0431 0.1283 0.035 Uiso 1 1 calc R
C36 C 0.0721(3) 0.6391(2) 0.16377(17) 0.0319(6) Uani 1 1 d .
H36A H 0.0894 0.6926 0.1145 0.048 Uiso 1 1 calc R
H36B H 0.0007 0.6896 0.1991 0.048 Uiso 1 1 calc R
H36C H 0.0459 0.5753 0.1464 0.048 Uiso 1 1 calc R
C35 C 0.2330(3) 0.6752(2) 0.24635(17) 0.0305(6) Uani 1 1 d .
H35A H 0.2520 0.7317 0.1996 0.046 Uiso 1 1 calc R
H35B H 0.3109 0.6346 0.2797 0.046 Uiso 1 1 calc R
H35C H 0.1583 0.7226 0.2811 0.046 Uiso 1 1 calc R
C34 C 0.1795(3) 0.5334(3) 0.44050(16) 0.0298(6) Uani 1 1 d .
H34A H 0.2042 0.6026 0.4111 0.045 Uiso 1 1 calc R
H34B H 0.2597 0.4609 0.4538 0.045 Uiso 1 1 calc R
H34C H 0.1281 0.5577 0.4920 0.045 Uiso 1 1 calc R
C33 C -0.0359(2) 0.6068(2) 0.36755(17) 0.0270(6) Uani 1 1 d .
H33A H -0.0193 0.6807 0.3388 0.041 Uiso 1 1 calc R
H33B H -0.0864 0.6260 0.4202 0.041 Uiso 1 1 calc R
H33C H -0.0864 0.5817 0.3324 0.041 Uiso 1 1 calc R
C32 C 0.0963(2) 0.5003(2) 0.38515(15) 0.0216(5) Uani 1 1 d .
H32 H 0.0738 0.4299 0.4181 0.026 Uiso 1 1 calc R
C31 C 0.1982(2) 0.5761(2) 0.21292(15) 0.0211(5) Uani 1 1 d .
H31 H 0.2712 0.5397 0.1714 0.025 Uiso 1 1 calc R
C26 C -0.0002(3) -0.0248(2) 0.32555(18) 0.0300(6) Uani 1 1 d .
H26 H -0.0687 -0.0100 0.2894 0.036 Uiso 1 1 calc R
C25 C 0.0026(3) -0.0992(2) 0.40102(19) 0.0369(7) Uani 1 1 d .
H25 H -0.0646 -0.1333 0.4167 0.044 Uiso 1 1 calc R
C24 C 0.1019(3) -0.1239(3) 0.45338(18) 0.0396(7) Uani 1 1 d .
H24 H 0.1052 -0.1767 0.5047 0.048 Uiso 1 1 calc R
C23 C 0.1972(3) -0.0713(2) 0.43068(17) 0.0333(6) Uani 1 1 d .
H23 H 0.2664 -0.0893 0.4670 0.040 Uiso 1 1 calc R
C22 C 0.1951(2) 0.0075(2) 0.35612(16) 0.0234(5) Uani 1 1 d .
C21 C 0.0957(2) 0.0296(2) 0.30111(16) 0.0221(5) Uani 1 1 d .
C16 C 0.4585(2) 0.3862(2) 0.29176(16) 0.0241(5) Uani 1 1 d .
H16 H 0.4419 0.4625 0.2558 0.029 Uiso 1 1 calc R
C15 C 0.5866(2) 0.3166(3) 0.31424(17) 0.0299(6) Uani 1 1 d .
H15 H 0.6566 0.3452 0.2937 0.036 Uiso 1 1 calc R
C14 C 0.6120(3) 0.2061(3) 0.36639(17) 0.0328(6) Uani 1 1 d .
H14 H 0.6992 0.1590 0.3833 0.039 Uiso 1 1 calc R
C13 C 0.5093(3) 0.1642(2) 0.39407(16) 0.0276(6) Uani 1 1 d .
H13 H 0.5277 0.0875 0.4298 0.033 Uiso 1 1 calc R
C12 C 0.3796(2) 0.2310(2) 0.37122(14) 0.0208(5) Uani 1 1 d .
C11 C 0.3528(2) 0.3468(2) 0.32077(14) 0.0186(5) Uani 1 1 d .
N5 N 0.5366(3) 0.3595(3) -0.05128(15) 0.0394(6) Uani 1 1 d .
C52 C 0.3913(2) 0.2470(2) 0.14788(15) 0.0226(5) Uani 1 1 d .
H52 H 0.4214 0.1938 0.1980 0.027 Uiso 1 1 calc R
O52 O 0.4957(3) 0.4378(2) -0.11191(14) 0.0611(7) Uani 1 1 d .
C53 C 0.4835(3) 0.2616(2) 0.08524(16) 0.0267(6) Uani 1 1 d .
H53 H 0.5754 0.2189 0.0922 0.032 Uiso 1 1 calc R
C54 C 0.4390(3) 0.3393(2) 0.01267(16) 0.0274(6) Uani 1 1 d .
C55 C 0.3061(3) 0.3986(2) 0.00003(16) 0.0284(6) Uani 1 1 d .
H55 H 0.2770 0.4502 -0.0508 0.034 Uiso 1 1 calc R
C56 C 0.2159(3) 0.3815(2) 0.06275(15) 0.0255(6) Uani 1 1 d .
H56 H 0.1241 0.4205 0.0538 0.031 Uiso 1 1 calc R
C61 C 0.4039(4) 0.2984(4) 0.6566(3) 0.0731(5) Uani 1 1 d .
C62 C 0.3742(4) 0.2003(4) 0.6386(3) 0.0731(5) Uani 1 1 d .
H62 H 0.3882 0.1806 0.5833 0.088 Uiso 1 1 calc R
C63 C 0.3241(4) 0.1302(4) 0.7002(3) 0.0731(5) Uani 1 1 d .
H63 H 0.3045 0.0630 0.6865 0.088 Uiso 1 1 calc R
C64 C 0.3023(4) 0.1558(4) 0.7804(3) 0.0731(5) Uani 1 1 d .
H64 H 0.2699 0.1062 0.8227 0.088 Uiso 1 1 calc R
C65 C 0.3286(4) 0.2548(4) 0.7983(3) 0.0731(5) Uani 1 1 d .
H65 H 0.3115 0.2755 0.8534 0.088 Uiso 1 1 calc R
C66 C 0.3787(4) 0.3243(4) 0.7385(3) 0.0731(5) Uani 1 1 d .
H66 H 0.3969 0.3918 0.7530 0.088 Uiso 1 1 calc R
C67 C 0.4599(4) 0.3745(4) 0.5921(3) 0.0731(5) Uani 1 1 d .
H67A H 0.5467 0.3675 0.6080 0.110 Uiso 1 1 calc R
H67B H 0.4005 0.4618 0.5876 0.110 Uiso 1 1 calc R
H67C H 0.4691 0.3442 0.5384 0.110 Uiso 1 1 calc R
P2 P 0.08642(6) 0.13086(6) 0.20067(4) 0.02094(14) Uani 1 1 d .

loop_
_atom_site_aniso_label
_atom_site_aniso_U_11
_atom_site_aniso_U_22
_atom_site_aniso_U_33
_atom_site_aniso_U_23
_atom_site_aniso_U_13
_atom_site_aniso_U_12
Pd 0.01488(10) 0.01570(10) 0.01736(10) -0.00114(7) -0.00072(7) -0.00678(7)
C1 0.0222(13) 0.0221(12) 0.0195(12) 0.0031(10) -0.0026(10) -0.0073(10)
P1 0.0154(3) 0.0156(3) 0.0179(3) -0.0020(2) 0.0011(2) -0.0070(2)
Br 0.01913(13) 0.02761(14) 0.03277(15) -0.00700(11) 0.00555(11) -0.01231(11)
C2 0.0209(13) 0.0206(12) 0.0234(13) 0.0016(10) -0.0031(10) -0.0050(10)
C51 0.0263(13) 0.0156(11) 0.0178(12) -0.0044(9) 0.0015(10) -0.0112(10)
O51 0.0419(14) 0.099(2) 0.0379(13) -0.0088(13) 0.0132(11) -0.0358(14)
C46 0.0338(16) 0.0296(15) 0.0433(17) -0.0162(13) 0.0069(13) -0.0094(12)
C45 0.070(2) 0.0443(18) 0.0289(16) -0.0124(14) 0.0024(15) -0.0245(17)
C44 0.0444(19) 0.0424(18) 0.075(2) -0.0161(17) -0.0244(17) -0.0191(15)
C43 0.0473(19) 0.0344(16) 0.062(2) 0.0012(15) -0.0348(17) -0.0096(14)
C42 0.0280(15) 0.0277(14) 0.0491(18) -0.0050(13) -0.0167(13) -0.0118(12)
C41 0.0395(16) 0.0236(13) 0.0288(14) -0.0091(11) 0.0004(12) -0.0152(12)
C36 0.0346(15) 0.0258(14) 0.0276(14) 0.0050(11) -0.0038(12) -0.0050(12)
C35 0.0373(16) 0.0232(13) 0.0351(15) -0.0048(11) 0.0074(12) -0.0176(12)
C34 0.0328(15) 0.0358(15) 0.0240(13) -0.0104(12) 0.0028(11) -0.0145(12)
C33 0.0246(14) 0.0233(13) 0.0316(14) -0.0071(11) 0.0084(11) -0.0080(11)
C32 0.0243(13) 0.0210(12) 0.0206(12) -0.0046(10) 0.0050(10) -0.0104(10)
C31 0.0254(13) 0.0176(12) 0.0205(12) -0.0011(10) 0.0049(10) -0.0102(10)
C26 0.0312(15) 0.0216(13) 0.0411(16) -0.0118(12) 0.0057(12) -0.0130(11)
C25 0.0472(18) 0.0264(14) 0.0438(17) -0.0131(13) 0.0197(15) -0.0234(13)
C24 0.068(2) 0.0239(14) 0.0286(15) -0.0019(12) 0.0105(15) -0.0224(15)
C23 0.0477(17) 0.0244(14) 0.0262(14) 0.0007(11) -0.0014(13) -0.0130(13)
C22 0.0271(14) 0.0142(11) 0.0271(13) -0.0034(10) 0.0021(11) -0.0060(10)
C21 0.0237(13) 0.0137(11) 0.0284(13) -0.0043(10) 0.0027(11) -0.0066(10)
C16 0.0218(13) 0.0271(13) 0.0259(13) -0.0057(11) -0.0001(10) -0.0112(11)
C15 0.0200(13) 0.0418(16) 0.0337(15) -0.0113(13) 0.0026(11) -0.0165(12)
C14 0.0174(13) 0.0434(17) 0.0351(15) -0.0089(13) -0.0069(11) -0.0050(12)
C13 0.0275(14) 0.0297(14) 0.0237(13) -0.0009(11) -0.0068(11) -0.0075(11)
C12 0.0212(13) 0.0246(13) 0.0171(12) -0.0052(10) -0.0013(10) -0.0076(10)
C11 0.0159(12) 0.0218(12) 0.0188(12) -0.0068(10) -0.0005(9) -0.0060(10)
N5 0.0491(17) 0.0552(16) 0.0246(13) -0.0091(12) 0.0117(12) -0.0333(14)
C52 0.0250(13) 0.0236(13) 0.0201(12) -0.0034(10) 0.0015(10) -0.0100(11)
O52 0.0714(17) 0.0728(17) 0.0390(13) 0.0113(13) 0.0141(12) -0.0383(14)
C53 0.0220(13) 0.0343(14) 0.0264(14) -0.0104(12) 0.0042(11) -0.0118(11)
C54 0.0367(15) 0.0324(14) 0.0209(13) -0.0107(11) 0.0105(11) -0.0217(12)
C55 0.0424(16) 0.0241(13) 0.0184(13) 0.0005(11) 0.0003(12) -0.0135(12)
C56 0.0269(14) 0.0236(13) 0.0245(13) -0.0029(11) -0.0019(11) -0.0073(11)
C61 0.0502(9) 0.0670(11) 0.1041(14) -0.0297(10) -0.0214(9) -0.0107(7)
C62 0.0502(9) 0.0670(11) 0.1041(14) -0.0297(10) -0.0214(9) -0.0107(7)
C63 0.0502(9) 0.0670(11) 0.1041(14) -0.0297(10) -0.0214(9) -0.0107(7)
C64 0.0502(9) 0.0670(11) 0.1041(14) -0.0297(10) -0.0214(9) -0.0107(7)
C65 0.0502(9) 0.0670(11) 0.1041(14) -0.0297(10) -0.0214(9) -0.0107(7)
C66 0.0502(9) 0.0670(11) 0.1041(14) -0.0297(10) -0.0214(9) -0.0107(7)
C67 0.0502(9) 0.0670(11) 0.1041(14) -0.0297(10) -0.0214(9) -0.0107(7)
P2 0.0223(3) 0.0178(3) 0.0248(3) -0.0026(3) -0.0046(3) -0.0089(3)

loop_
_atom_type_symbol
_atom_type_description
_atom_type_scat_dispersion_real
_atom_type_scat_dispersion_imag
_atom_type_scat_source
C C 0.0033 0.0016 'International Tables Vol C Tables 4.2.6.8 and 6.1.1.4'
H H 0.0000 0.0000 'International Tables Vol C Tables 4.2.6.8 and 6.1.1.4'
N N 0.0061 0.0033 'International Tables Vol C Tables 4.2.6.8 and 6.1.1.4'
O O 0.0106 0.0060 'International Tables Vol C Tables 4.2.6.8 and 6.1.1.4'
P P 0.1023 0.0942 'International Tables Vol C Tables 4.2.6.8 and 6.1.1.4'
Br Br -0.2901 2.4595 'International Tables Vol C Tables 4.2.6.8 and 6.1.1.4'
Pd Pd -0.9988 1.0072 'International Tables Vol C Tables 4.2.6.8 and 6.1.1.4'

loop_
_geom_angle_atom_site_label_1
_geom_angle_atom_site_label_2
_geom_angle_atom_site_label_3
_geom_angle
C51 Pd P1 86.07(7)
C51 Pd P2 95.48(6)
P1 Pd P2 162.84(2)
C51 Pd Br 172.48(7)
P1 Pd Br 94.458(16)
P2 Pd Br 86.236(18)
C12 C1 C2 109.79(19)
C12 C1 H1A 109.7
C2 C1 H1A 109.7
C12 C1 H1B 109.7
C2 C1 H1B 109.7
H1A C1 H1B 108.2
C11 P1 C31 107.29(11)
C11 P1 C32 103.35(11)
C31 P1 C32 109.04(11)
C11 P1 Pd 104.97(8)
C31 P1 Pd 113.92(8)
C32 P1 Pd 117.18(8)
C22 C2 C1 114.0(2)
C22 C2 H2A 108.8
C1 C2 H2A 108.8
C22 C2 H2B 108.8
C1 C2 H2B 108.8
H2A C2 H2B 107.6
C52 C51 C56 117.1(2)
C52 C51 Pd 125.07(18)
C56 C51 Pd 117.65(18)
C41 C46 H46A 109.5
C41 C46 H46B 109.5
H46A C46 H46B 109.5
C41 C46 H46C 109.5
H46A C46 H46C 109.5
H46B C46 H46C 109.5
C41 C45 H45A 109.5
C41 C45 H45B 109.5
H45A C45 H45B 109.5
C41 C45 H45C 109.5
H45A C45 H45C 109.5
H45B C45 H45C 109.5
C42 C44 H44A 109.5
C42 C44 H44B 109.5
H44A C44 H44B 109.5
C42 C44 H44C 109.5
H44A C44 H44C 109.5
H44B C44 H44C 109.5
C42 C43 H43A 109.5
C42 C43 H43B 109.5
H43A C43 H43B 109.5
C42 C43 H43C 109.5
H43A C43 H43C 109.5
H43B C43 H43C 109.5
C43 C42 C44 110.3(2)
C43 C42 P2 110.80(19)
C44 C42 P2 116.5(2)
C43 C42 H42 106.2
C44 C42 H42 106.2
P2 C42 H42 106.2
C46 C41 C45 110.1(2)
C46 C41 P2 114.22(18)
C45 C41 P2 112.56(19)
C46 C41 H41 106.5
C45 C41 H41 106.5
P2 C41 H41 106.5
C31 C36 H36A 109.5
C31 C36 H36B 109.5
H36A C36 H36B 109.5
C31 C36 H36C 109.5
H36A C36 H36C 109.5
H36B C36 H36C 109.5
C31 C35 H35A 109.5
C31 C35 H35B 109.5
H35A C35 H35B 109.5
C31 C35 H35C 109.5
H35A C35 H35C 109.5
H35B C35 H35C 109.5
C32 C34 H34A 109.5
C32 C34 H34B 109.5
H34A C34 H34B 109.5
C32 C34 H34C 109.5
H34A C34 H34C 109.5
H34B C34 H34C 109.5
C32 C33 H33A 109.5
C32 C33 H33B 109.5
H33A C33 H33B 109.5
C32 C33 H33C 109.5
H33A C33 H33C 109.5
H33B C33 H33C 109.5
C34 C32 C33 112.1(2)
C34 C32 P1 114.22(17)
C33 C32 P1 111.60(17)
C34 C32 H32 106.1
C33 C32 H32 106.1
P1 C32 H32 106.1
C35 C31 C36 109.6(2)
C35 C31 P1 117.93(17)
C36 C31 P1 110.40(17)
C35 C31 H31 106.0
C36 C31 H31 106.0
P1 C31 H31 106.0
C25 C26 C21 121.5(3)
C25 C26 H26 119.3
C21 C26 H26 119.3
C24 C25 C26 120.3(3)
C24 C25 H25 119.9
C26 C25 H25 119.9
C25 C24 C23 119.2(3)
C25 C24 H24 120.4
C23 C24 H24 120.4
C24 C23 C22 122.1(3)
C24 C23 H23 119.0
C22 C23 H23 119.0
C23 C22 C21 118.7(2)
C23 C22 C2 117.0(2)
C21 C22 C2 124.3(2)
C26 C21 C22 118.2(2)
C26 C21 P2 120.1(2)
C22 C21 P2 121.68(18)
C15 C16 C11 121.6(2)
C15 C16 H16 119.2
C11 C16 H16 119.2
C14 C15 C16 119.8(2)
C14 C15 H15 120.1
C16 C15 H15 120.1
C15 C14 C13 119.4(2)
C15 C14 H14 120.3
C13 C14 H14 120.3
C14 C13 C12 122.2(2)
C14 C13 H13 118.9
C12 C13 H13 118.9
C13 C12 C11 118.3(2)
C13 C12 C1 117.0(2)
C11 C12 C1 124.6(2)
C16 C11 C12 118.6(2)
C16 C11 P1 119.64(18)
C12 C11 P1 121.66(17)
O51 N5 O52 123.5(2)
O51 N5 C54 118.9(2)
O52 N5 C54 117.7(3)
C53 C52 C51 121.7(2)
C53 C52 H52 119.1
C51 C52 H52 119.1
C54 C53 C52 118.8(2)
C54 C53 H53 120.6
C52 C53 H53 120.6
C55 C54 C53 121.6(2)
C55 C54 N5 119.9(2)
C53 C54 N5 118.5(2)
C54 C55 C56 118.7(2)
C54 C55 H55 120.6
C56 C55 H55 120.6
C55 C56 C51 121.9(2)
C55 C56 H56 119.0
C51 C56 H56 119.0
C62 C61 C66 117.0(5)
C62 C61 C67 122.3(4)
C66 C61 C67 120.8(4)
C61 C62 C63 120.8(5)
C61 C62 H62 119.6
C63 C62 H62 119.6
C64 C63 C62 121.3(4)
C64 C63 H63 119.4
C62 C63 H63 119.4
C63 C64 C65 118.2(5)
C63 C64 H64 120.9
C65 C64 H64 120.9
C66 C65 C64 121.3(5)
C66 C65 H65 119.4
C64 C65 H65 119.4
C65 C66 C61 121.4(4)
C65 C66 H66 119.3
C61 C66 H66 119.3
C61 C67 H67A 109.5
C61 C67 H67B 109.5
H67A C67 H67B 109.5
C61 C67 H67C 109.5
H67A C67 H67C 109.5
H67B C67 H67C 109.5
C21 P2 C42 105.91(12)
C21 P2 C41 102.96(11)
C42 P2 C41 104.66(13)
C21 P2 Pd 105.63(8)
C42 P2 Pd 110.90(9)
C41 P2 Pd 125.16(9)

loop_
_geom_bond_atom_site_label_1
_geom_bond_atom_site_label_2
_geom_bond_distance
Pd C51 2.021(2)
Pd P1 2.3331(6)
Pd P2 2.3377(6)
Pd Br 2.5221(3)
C1 C12 1.520(3)
C1 C2 1.553(3)
C1 H1A 0.9900
C1 H1B 0.9900
P1 C11 1.839(2)
P1 C31 1.856(2)
P1 C32 1.857(2)
C2 C22 1.515(3)
C2 H2A 0.9900
C2 H2B 0.9900
C51 C52 1.393(3)
C51 C56 1.403(3)
O51 N5 1.225(3)
C46 C41 1.529(4)
C46 H46A 0.9800
C46 H46B 0.9800
C46 H46C 0.9800
C45 C41 1.535(4)
C45 H45A 0.9800
C45 H45B 0.9800
C45 H45C 0.9800
C44 C42 1.542(4)
C44 H44A 0.9800
C44 H44B 0.9800
C44 H44C 0.9800
C43 C42 1.534(4)
C43 H43A 0.9800
C43 H43B 0.9800
C43 H43C 0.9800
C42 P2 1.859(3)
C42 H42 1.0000
C41 P2 1.865(3)
C41 H41 1.0000
C36 C31 1.540(4)
C36 H36A 0.9800
C36 H36B 0.9800
C36 H36C 0.9800
C35 C31 1.535(3)
C35 H35A 0.9800
C35 H35B 0.9800
C35 H35C 0.9800
C34 C32 1.530(3)
C34 H34A 0.9800
C34 H34B 0.9800
C34 H34C 0.9800
C33 C32 1.533(3)
C33 H33A 0.9800
C33 H33B 0.9800
C33 H33C 0.9800
C32 H32 1.0000
C31 H31 1.0000
C26 C25 1.381(4)
C26 C21 1.404(3)
C26 H26 0.9500
C25 C24 1.369(4)
C25 H25 0.9500
C24 C23 1.381(4)
C24 H24 0.9500
C23 C22 1.396(4)
C23 H23 0.9500
C22 C21 1.405(4)
C21 P2 1.845(3)
C16 C15 1.386(4)
C16 C11 1.401(3)
C16 H16 0.9500
C15 C14 1.374(4)
C15 H15 0.9500
C14 C13 1.386(4)
C14 H14 0.9500
C13 C12 1.397(3)
C13 H13 0.9500
C12 C11 1.409(3)
N5 O52 1.229(3)
N5 C54 1.463(3)
C52 C53 1.389(3)
C52 H52 0.9500
C53 C54 1.381(4)
C53 H53 0.9500
C54 C55 1.377(4)
C55 C56 1.383(4)
C55 H55 0.9500
C56 H56 0.9500
C61 C62 1.381(6)
C61 C66 1.395(6)
C61 C67 1.490(6)
C62 C63 1.385(6)
C62 H62 0.9500
C63 C64 1.366(6)
C63 H63 0.9500
C64 C65 1.370(5)
C64 H64 0.9500
C65 C66 1.363(6)
C65 H65 0.9500
C66 H66 0.9500
C67 H67A 0.9800
C67 H67B 0.9800
C67 H67C 0.9800
